data_4123386
loop_
_publ_author_name
'Henthorn, Justin T.'
'Lin, Sibo'
'Agapie, Theodor'

_publ_section_title
;
 Combination of Redox-Active Ligand and Lewis Acid for Dioxygen Reduction
 with \p-Bound Molybdenum-Quinonoid Complexes.
;
_journal_issue 4
_journal_name_full 'Journal of the American Chemical Society'
_journal_page_first 1458
_journal_page_last 1464
_journal_paper_doi 10.1021/ja5100405
_journal_volume 137
_journal_year 2015
_chemical_formula_moiety '2(C33 H40 Mo O5 P2), 4.5(C6 H6)'
_chemical_formula_sum 'C93 H107 Mo2 O10 P4'
_chemical_formula_weight 1700.55
_chemical_name_systematic
;
 ? 
;
_space_group_crystal_system triclinic
_space_group_IT_number 2
_space_group_name_Hall '-P 1'
_space_group_name_H-M_alt 'P -1'
_symmetry_space_group_name_Hall '-P 1'
_symmetry_space_group_name_H-M 'P -1'
_atom_sites_solution_hydrogens geom
_atom_sites_solution_primary direct
_atom_sites_solution_secondary difmap
_audit_creation_date 2014-09-18
_audit_creation_method
;
Olex2 1.2
(compiled 2014.08.28 svn.r2986 for OlexSys, GUI svn.r4874)
;
_cell_angle_alpha 106.621(3)
_cell_angle_beta 91.522(3)
_cell_angle_gamma 109.707(3)
_cell_formula_units_Z 2
_cell_length_a 11.9691(7)
_cell_length_b 16.9351(10)
_cell_length_c 22.8410(13)
_cell_measurement_reflns_used 9679
_cell_measurement_temperature 100(2)
_cell_measurement_theta_max 38.02
_cell_measurement_theta_min 2.43
_cell_volume 4137.5(4)
_computing_cell_refinement 'SAINT v8.34A (Bruker, 2013)'
_computing_data_reduction 'SAINT v8.34A (Bruker, 2013)'
_computing_molecular_graphics 'Olex2 (Dolomanov et al., 2009)'
_computing_publication_material 'Olex2 (Dolomanov et al., 2009)'
_computing_structure_refinement 'XL (Sheldrick, 2008)'
_computing_structure_solution 'SHELXS-97 (Sheldrick, 1990)'
_diffrn_ambient_temperature 100(2)
_diffrn_measured_fraction_theta_full 0.999
_diffrn_measured_fraction_theta_max 0.999
_diffrn_measurement_device_type 'CCD area detector'
_diffrn_measurement_method 'phi and omega scans'
_diffrn_radiation_monochromator graphite
_diffrn_radiation_type MoK\a
_diffrn_radiation_wavelength 0.71073
_diffrn_reflns_av_R_equivalents 0.0558
_diffrn_reflns_av_unetI/netI 0.0243
_diffrn_reflns_limit_h_max 16
_diffrn_reflns_limit_h_min -16
_diffrn_reflns_limit_k_max 23
_diffrn_reflns_limit_k_min -23
_diffrn_reflns_limit_l_max 32
_diffrn_reflns_limit_l_min -32
_diffrn_reflns_number 295474
_diffrn_reflns_theta_full 30.00
_diffrn_reflns_theta_max 30.00
_diffrn_reflns_theta_min 1.84
_diffrn_source 'fine-focus sealed tube'
_exptl_absorpt_coefficient_mu 0.440
_exptl_absorpt_correction_T_max 0.7478
_exptl_absorpt_correction_T_min 0.6687
_exptl_absorpt_correction_type multi-scan
_exptl_absorpt_process_details
'SADABS-2014/2 (Bruker,2014) was used for absorption correction. wR2(int) was 0.0722 before and 0.0634 after correction. The Ratio of minimum to maximum transmission is 0.8942. The \l/2 correction factor is 0.00150.'
_exptl_crystal_colour orange
_exptl_crystal_colour_primary orange
_exptl_crystal_density_diffrn 1.365
_exptl_crystal_density_method 'not measured'
_exptl_crystal_description blade
_exptl_crystal_F_000 1778
_exptl_crystal_size_max 0.436
_exptl_crystal_size_mid 0.404
_exptl_crystal_size_min 0.155
_refine_diff_density_max 1.977
_refine_diff_density_min -1.765
_refine_diff_density_rms 0.114
_refine_ls_extinction_method none
_refine_ls_goodness_of_fit_ref 1.633
_refine_ls_hydrogen_treatment constr
_refine_ls_matrix_type full
_refine_ls_number_parameters 1002
_refine_ls_number_reflns 24087
_refine_ls_number_restraints 0
_refine_ls_restrained_S_all 1.633
_refine_ls_R_factor_all 0.0613
_refine_ls_R_factor_gt 0.0506
_refine_ls_shift/su_max 0.002
_refine_ls_shift/su_mean 0.000
_refine_ls_structure_factor_coef Fsqd
_refine_ls_weighting_details 'calc w=1/[\s^2^(Fo^2^)+(0.1000P)^2^+0.0000P] where P=(Fo^2^+2Fc^2^)/3'
_refine_ls_weighting_scheme calc
_refine_ls_wR_factor_gt 0.1879
_refine_ls_wR_factor_ref 0.2015
_reflns_number_gt 20634
_reflns_number_total 24087
_reflns_threshold_expression >2sigma(I)
_cod_data_source_file ja5100405_si_001.cif
_cod_data_source_block 2a
_cod_depositor_comments 'Adding full bibliography for 4123386--4123389.cif.'
_cod_database_code 4123386
_olex2_refinement_description
;
1. Fixed Uiso
 At 1.2 times of:
  All C(H) groups
 At 1.5 times of:
  All C(H,H,H) groups, All O(H) groups
2.a Ternary CH refined with riding coordinates:
 C19(H19), C22(H22), C25(H25), C28(H28), C58(H58), C61(H61), C64(H64), C67(H67)
2.b Aromatic/amide H refined with riding coordinates:
 C2(H2A), C3(H3), C4(H4), C5(H5), C8(H8), C9(H9), C14(H14), C15(H15), C16(H16),
  C17(H17), C41(H41), C42(H42), C43(H43), C44(H44), C47(H47), C48(H48),
 C54(H54), C55(H55), C56(H56), C57(H57), C34(H34), C35(H35), C36(H36), C37(H37),
  C38(H38), C39(H39), C106(H106), C107(H107), C108(H108), C109(H109),
 C110(H110), C111(H111), C145(H145), C146(H146), C147(H147), C151(H151),
 C152(H152), C153(H153), C154(H154), C155(H155), C156(H156), C175(H175),
 C176(H176), C177(H177), C178(H178), C179(H179), C180(H180)
2.c Idealised Me refined as rotating group:
 C20(H20A,H20B,H20C), C21(H21A,H21B,H21C), C23(H23A,H23B,H23C), C24(H24A,H24B,
 H24C), C26(H26A,H26B,H26C), C27(H27A,H27B,H27C), C29(H29A,H29B,H29C), C30(H30A,
 H30B,H30C), C59(H59A,H59B,H59C), C60(H60A,H60B,H60C), C62(H62A,H62B,H62C),
 C63(H63A,H63B,H63C), C65(H65A,H65B,H65C), C66(H66A,H66B,H66C), C68(H68A,H68B,
 H68C), C69(H69A,H69B,H69C)
2.d Idealised tetrahedral OH refined as rotating group:
 O1(H1), O2(H2), O6(H6), O7(H7)
;
_olex2_submission_special_instructions 'No special instructions were received'

loop_
_space_group_symop_id
_space_group_symop_operation_xyz
1 'x, y, z'
2 '-x, -y, -z'

loop_
_atom_site_label
_atom_site_type_symbol
_atom_site_fract_x
_atom_site_fract_y
_atom_site_fract_z
_atom_site_U_iso_or_equiv
_atom_site_adp_type
_atom_site_occupancy
_atom_site_calc_flag
_atom_site_refinement_flags_posn
Mo1 Mo 0.246455(17) 0.751435(13) 0.430825(10) 0.00921(7) Uani 1 d .
P1 P 0.17142(6) 0.87223(4) 0.42688(3) 0.00965(12) Uani 1 d .
P2 P 0.30973(6) 0.62189(4) 0.42558(3) 0.00980(13) Uani 1 d .
O1 O 0.50944(18) 0.89851(13) 0.30293(9) 0.0157(4) Uani 1 d .
H1 H 0.5288 0.8617 0.2778 0.024 Uiso 1 calc GR
O2 O 0.59455(19) 0.77944(14) 0.31458(9) 0.0189(4) Uani 1 d .
H2 H 0.6067 0.7363 0.3186 0.028 Uiso 1 calc GR
O3 O 0.2704(2) 0.70997(15) 0.28850(10) 0.0262(5) Uani 1 d .
O4 O -0.02180(18) 0.63214(14) 0.41135(12) 0.0282(5) Uani 1 d .
O5 O 0.2167(2) 0.78312(16) 0.57252(10) 0.0277(5) Uani 1 d .
C1 C 0.2714(2) 0.97138(17) 0.41026(12) 0.0130(5) Uani 1 d .
C2 C 0.2284(2) 1.03829(18) 0.40829(14) 0.0178(5) Uani 1 d .
H2A H 0.1527 1.0342 0.4191 0.021 Uiso 1 calc R
C3 C 0.2950(3) 1.11008(19) 0.39081(14) 0.0198(5) Uani 1 d .
H3 H 0.2639 1.1532 0.3898 0.024 Uiso 1 calc R
C4 C 0.4080(3) 1.11771(17) 0.37488(13) 0.0169(5) Uani 1 d .
H4 H 0.4525 1.1653 0.3624 0.020 Uiso 1 calc R
C5 C 0.4546(2) 1.05409(17) 0.37767(12) 0.0150(5) Uani 1 d .
H5 H 0.5310 1.0597 0.3675 0.018 Uiso 1 calc R
C6 C 0.3882(2) 0.98129(16) 0.39562(11) 0.0115(4) Uani 1 d .
C7 C 0.4433(2) 0.91744(16) 0.40220(11) 0.0102(4) Uani 1 d .
C8 C 0.4322(2) 0.89163(16) 0.45616(11) 0.0110(4) Uani 1 d .
H8 H 0.3974 0.9188 0.4879 0.013 Uiso 1 calc R
C9 C 0.4730(2) 0.82594(16) 0.46224(11) 0.0107(4) Uani 1 d .
H9 H 0.4643 0.8090 0.4976 0.013 Uiso 1 calc R
C10 C 0.5277(2) 0.78510(16) 0.41454(11) 0.0106(4) Uani 1 d .
C11 C 0.5449(2) 0.81454(16) 0.36416(12) 0.0122(4) Uani 1 d .
C12 C 0.5008(2) 0.87955(17) 0.35714(12) 0.0125(4) Uani 1 d .
C13 C 0.5587(2) 0.70955(16) 0.41896(11) 0.0107(4) Uani 1 d .
C14 C 0.6782(2) 0.71511(18) 0.41856(12) 0.0157(5) Uani 1 d .
H14 H 0.7366 0.7665 0.4163 0.019 Uiso 1 calc R
C15 C 0.7105(2) 0.64454(19) 0.42153(13) 0.0172(5) Uani 1 d .
H15 H 0.7901 0.6490 0.4222 0.021 Uiso 1 calc R
C16 C 0.6224(2) 0.56769(19) 0.42342(13) 0.0167(5) Uani 1 d .
H16 H 0.6425 0.5193 0.4237 0.020 Uiso 1 calc R
C17 C 0.5044(2) 0.56247(18) 0.42486(13) 0.0165(5) Uani 1 d .
H17 H 0.4467 0.5106 0.4267 0.020 Uiso 1 calc R
C18 C 0.4698(2) 0.63339(16) 0.42355(11) 0.0115(4) Uani 1 d .
C19 C 0.2406(2) 0.51797(17) 0.35771(13) 0.0158(5) Uani 1 d .
H19 H 0.2450 0.4688 0.3709 0.019 Uiso 1 calc R
C20 C 0.3095(3) 0.5196(2) 0.30215(13) 0.0212(6) Uani 1 d .
H20A H 0.2684 0.4673 0.2682 0.032 Uiso 1 calc GR
H20B H 0.3888 0.5217 0.3129 0.032 Uiso 1 calc GR
H20C H 0.3145 0.5707 0.2906 0.032 Uiso 1 calc GR
C21 C 0.1086(2) 0.49748(19) 0.33729(14) 0.0206(6) Uani 1 d .
H21A H 0.1011 0.5431 0.3221 0.031 Uiso 1 calc GR
H21B H 0.0649 0.4948 0.3717 0.031 Uiso 1 calc GR
H21C H 0.0768 0.4417 0.3052 0.031 Uiso 1 calc GR
C22 C 0.2844(2) 0.57724(17) 0.49205(12) 0.0149(5) Uani 1 d .
H22 H 0.3052 0.5241 0.4816 0.018 Uiso 1 calc R
C23 C 0.1534(3) 0.5495(2) 0.50323(15) 0.0219(6) Uani 1 d .
H23A H 0.1453 0.5287 0.5384 0.033 Uiso 1 calc GR
H23B H 0.1045 0.5031 0.4676 0.033 Uiso 1 calc GR
H23C H 0.1281 0.5992 0.5107 0.033 Uiso 1 calc GR
C24 C 0.3689(3) 0.64337(19) 0.54999(13) 0.0189(5) Uani 1 d .
H24A H 0.3605 0.6997 0.5575 0.028 Uiso 1 calc GR
H24B H 0.4501 0.6493 0.5441 0.028 Uiso 1 calc GR
H24C H 0.3490 0.6225 0.5847 0.028 Uiso 1 calc GR
C25 C 0.0376(2) 0.83149(18) 0.36675(13) 0.0189(5) Uani 1 d .
H25 H -0.0102 0.7720 0.3673 0.023 Uiso 1 calc R
C26 C 0.0754(4) 0.8201(3) 0.30259(15) 0.0425(10) Uani 1 d .
H26A H 0.0054 0.7917 0.2722 0.064 Uiso 1 calc GR
H26B H 0.1244 0.7845 0.2962 0.064 Uiso 1 calc GR
H26C H 0.1201 0.8770 0.2990 0.064 Uiso 1 calc GR
C27 C -0.0488(3) 0.8824(2) 0.37348(15) 0.0241(6) Uani 1 d .
H27A H -0.0116 0.9366 0.3645 0.036 Uiso 1 calc GR
H27B H -0.0678 0.8952 0.4149 0.036 Uiso 1 calc GR
H27C H -0.1210 0.8471 0.3452 0.036 Uiso 1 calc GR
C28 C 0.1185(2) 0.92651(17) 0.49799(12) 0.0146(5) Uani 1 d .
H28 H 0.0858 0.9678 0.4883 0.017 Uiso 1 calc R
C29 C 0.0180(2) 0.85980(19) 0.51770(14) 0.0197(5) Uani 1 d .
H29A H 0.0472 0.8182 0.5274 0.030 Uiso 1 calc GR
H29B H -0.0474 0.8291 0.4847 0.030 Uiso 1 calc GR
H29C H -0.0092 0.8902 0.5534 0.030 Uiso 1 calc GR
C30 C 0.2236(3) 0.98053(18) 0.54999(13) 0.0187(5) Uani 1 d .
H30A H 0.1945 1.0072 0.5864 0.028 Uiso 1 calc GR
H30B H 0.2809 1.0258 0.5375 0.028 Uiso 1 calc GR
H30C H 0.2610 0.9424 0.5587 0.028 Uiso 1 calc GR
C31 C 0.2600(2) 0.72520(17) 0.33990(13) 0.0158(5) Uani 1 d .
C32 C 0.0803(2) 0.67517(17) 0.41718(14) 0.0166(5) Uani 1 d .
C33 C 0.2318(2) 0.77367(18) 0.52184(13) 0.0164(5) Uani 1 d .
Mo2 Mo 0.672745(18) 0.129751(14) 0.147887(10) 0.01064(7) Uani 1 d .
P3 P 0.61379(6) 0.25883(4) 0.14686(3) 0.01091(13) Uani 1 d .
P4 P 0.74148(6) 0.00912(4) 0.15878(3) 0.01165(13) Uani 1 d .
O6 O 0.28352(18) 0.08046(14) 0.23086(10) 0.0198(4) Uani 1 d .
H6 H 0.2861 0.0605 0.2594 0.030 Uiso 1 calc GR
O7 O 0.34602(18) -0.05096(13) 0.23934(9) 0.0178(4) Uani 1 d .
H7 H 0.4025 -0.0541 0.2584 0.027 Uiso 1 calc GR
O8 O 0.6220(2) 0.16847(16) 0.28714(10) 0.0277(5) Uani 1 d .
O9 O 0.94091(17) 0.25048(14) 0.18142(10) 0.0226(4) Uani 1 d .
O10 O 0.7371(2) 0.10273(15) 0.01193(10) 0.0242(5) Uani 1 d .
C40 C 0.4525(2) 0.24494(18) 0.13764(12) 0.0154(5) Uani 1 d .
C41 C 0.4225(3) 0.31673(19) 0.13271(14) 0.0198(5) Uani 1 d .
H41 H 0.4827 0.3672 0.1303 0.024 Uiso 1 calc R
C42 C 0.3050(3) 0.3138(2) 0.13136(14) 0.0205(6) Uani 1 d .
H42 H 0.2875 0.3621 0.1283 0.025 Uiso 1 calc R
C43 C 0.2138(2) 0.2391(2) 0.13450(13) 0.0189(5) Uani 1 d .
H43 H 0.1350 0.2367 0.1334 0.023 Uiso 1 calc R
C44 C 0.2419(2) 0.16789(18) 0.13933(13) 0.0159(5) Uani 1 d .
H44 H 0.1811 0.1178 0.1418 0.019 Uiso 1 calc R
C45 C 0.3602(2) 0.16995(17) 0.14052(12) 0.0128(5) Uani 1 d .
C46 C 0.3842(2) 0.09135(17) 0.14323(12) 0.0130(5) Uani 1 d .
C47 C 0.4535(2) 0.05799(17) 0.09957(12) 0.0135(5) Uani 1 d .
H47 H 0.4747 0.0822 0.0679 0.016 Uiso 1 calc R
C48 C 0.4894(2) -0.01020(17) 0.10382(12) 0.0136(5) Uani 1 d .
H48 H 0.5349 -0.0311 0.0752 0.016 Uiso 1 calc R
C49 C 0.4568(2) -0.04820(17) 0.15188(12) 0.0132(5) Uani 1 d .
C50 C 0.3846(2) -0.01948(17) 0.19138(12) 0.0134(5) Uani 1 d .
C51 C 0.3486(2) 0.05054(17) 0.18723(12) 0.0135(5) Uani 1 d .
C52 C 0.5065(2) -0.11485(17) 0.15825(12) 0.0142(5) Uani 1 d .
C53 C 0.6312(2) -0.09695(17) 0.16098(12) 0.0144(5) Uani 1 d .
C54 C 0.6716(3) -0.16367(19) 0.16603(14) 0.0194(5) Uani 1 d .
H54 H 0.7532 -0.1536 0.1679 0.023 Uiso 1 calc R
C55 C 0.5936(3) -0.24415(19) 0.16832(14) 0.0215(6) Uani 1 d .
H55 H 0.6231 -0.2870 0.1720 0.026 Uiso 1 calc R
C56 C 0.4709(3) -0.26101(18) 0.16512(14) 0.0209(6) Uani 1 d .
H56 H 0.4182 -0.3151 0.1664 0.025 Uiso 1 calc R
C57 C 0.4287(3) -0.19663(18) 0.16002(13) 0.0183(5) Uani 1 d .
H57 H 0.3468 -0.2078 0.1577 0.022 Uiso 1 calc R
C58 C 0.8493(2) 0.04655(19) 0.23151(13) 0.0180(5) Uani 1 d .
H58 H 0.8900 0.1103 0.2404 0.022 Uiso 1 calc R
C59 C 0.9490(3) 0.0091(2) 0.23164(15) 0.0275(7) Uani 1 d .
H59A H 1.0023 0.0399 0.2697 0.041 Uiso 1 calc GR
H59B H 0.9929 0.0166 0.1978 0.041 Uiso 1 calc GR
H59C H 0.9146 -0.0526 0.2275 0.041 Uiso 1 calc GR
C60 C 0.7816(3) 0.0357(2) 0.28656(14) 0.0273(7) Uani 1 d .
H60A H 0.7577 -0.0245 0.2863 0.041 Uiso 1 calc GR
H60B H 0.7118 0.0509 0.2836 0.041 Uiso 1 calc GR
H60C H 0.8329 0.0738 0.3242 0.041 Uiso 1 calc GR
C61 C 0.8246(2) -0.03462(18) 0.09756(12) 0.0152(5) Uani 1 d .
H61 H 0.8567 -0.0732 0.1115 0.018 Uiso 1 calc R
C62 C 0.9305(3) 0.0400(2) 0.08878(14) 0.0211(6) Uani 1 d .
H62A H 0.9821 0.0157 0.0644 0.032 Uiso 1 calc GR
H62B H 0.9742 0.0784 0.1283 0.032 Uiso 1 calc GR
H62C H 0.9017 0.0729 0.0682 0.032 Uiso 1 calc GR
C63 C 0.7423(3) -0.0904(2) 0.03681(13) 0.0217(6) Uani 1 d .
H63A H 0.7020 -0.0563 0.0244 0.033 Uiso 1 calc GR
H63B H 0.6842 -0.1420 0.0423 0.033 Uiso 1 calc GR
H63C H 0.7891 -0.1078 0.0056 0.033 Uiso 1 calc GR
C64 C 0.6669(2) 0.35903(18) 0.21755(13) 0.0164(5) Uani 1 d .
H64 H 0.6683 0.4096 0.2044 0.020 Uiso 1 calc R
C65 C 0.7937(3) 0.37998(19) 0.24730(14) 0.0223(6) Uani 1 d .
H65A H 0.8190 0.4353 0.2799 0.033 Uiso 1 calc GR
H65B H 0.8474 0.3838 0.2168 0.033 Uiso 1 calc GR
H65C H 0.7945 0.3340 0.2638 0.033 Uiso 1 calc GR
C66 C 0.5818(3) 0.3527(2) 0.26631(14) 0.0243(6) Uani 1 d .
H66A H 0.5730 0.3010 0.2780 0.036 Uiso 1 calc GR
H66B H 0.5050 0.3490 0.2497 0.036 Uiso 1 calc GR
H66C H 0.6140 0.4043 0.3019 0.036 Uiso 1 calc GR
C67 C 0.6621(2) 0.30914(18) 0.08456(13) 0.0163(5) Uani 1 d .
H67 H 0.6422 0.3626 0.0937 0.020 Uiso 1 calc R
C68 C 0.5928(3) 0.24814(19) 0.02155(13) 0.0209(6) Uani 1 d .
H68A H 0.6148 0.2778 -0.0088 0.031 Uiso 1 calc GR
H68B H 0.5084 0.2328 0.0234 0.031 Uiso 1 calc GR
H68C H 0.6118 0.1955 0.0104 0.031 Uiso 1 calc GR
C69 C 0.7968(3) 0.3377(2) 0.08312(14) 0.0223(6) Uani 1 d .
H69A H 0.8205 0.2873 0.0764 0.034 Uiso 1 calc GR
H69B H 0.8379 0.3810 0.1217 0.034 Uiso 1 calc GR
H69C H 0.8169 0.3627 0.0503 0.034 Uiso 1 calc GR
C70 C 0.6386(2) 0.15296(18) 0.23671(13) 0.0166(5) Uani 1 d .
C71 C 0.8390(2) 0.20676(17) 0.17091(12) 0.0148(5) Uani 1 d .
C72 C 0.7106(2) 0.11115(18) 0.06079(13) 0.0154(5) Uani 1 d .
C34 C 0.2464(4) 0.2852(2) 0.30483(16) 0.0358(8) Uani 1 d .
H34 H 0.2756 0.2757 0.2671 0.043 Uiso 1 calc R
C35 C 0.3244(3) 0.3153(2) 0.35905(15) 0.0263(6) Uani 1 d .
H35 H 0.4060 0.3272 0.3580 0.032 Uiso 1 calc R
C36 C 0.2794(3) 0.3275(2) 0.41464(14) 0.0233(6) Uani 1 d .
H36 H 0.3313 0.3465 0.4510 0.028 Uiso 1 calc R
C37 C 0.1598(3) 0.3120(2) 0.41738(18) 0.0319(7) Uani 1 d .
H37 H 0.1308 0.3213 0.4552 0.038 Uiso 1 calc R
C38 C 0.0822(4) 0.2819(3) 0.3624(2) 0.0458(10) Uani 1 d .
H38 H 0.0008 0.2704 0.3634 0.055 Uiso 1 calc R
C39 C 0.1266(4) 0.2693(3) 0.30625(19) 0.0449(11) Uani 1 d .
H39 H 0.0751 0.2500 0.2697 0.054 Uiso 1 calc R
C106 C 0.9498(3) 0.7644(2) 0.13526(15) 0.0315(7) Uani 1 d .
H106 H 0.9320 0.7447 0.1691 0.038 Uiso 1 calc R
C107 C 0.8636(3) 0.7320(2) 0.08413(15) 0.0266(6) Uani 1 d .
H107 H 0.7886 0.6907 0.0836 0.032 Uiso 1 calc R
C108 C 0.8905(3) 0.7616(2) 0.03390(14) 0.0241(6) Uani 1 d .
H108 H 0.8331 0.7411 -0.0005 0.029 Uiso 1 calc R
C109 C 1.0029(3) 0.8218(2) 0.03513(16) 0.0332(7) Uani 1 d .
H109 H 1.0214 0.8410 0.0010 0.040 Uiso 1 calc R
C110 C 1.0878(3) 0.8539(2) 0.08635(16) 0.0338(8) Uani 1 d .
H110 H 1.1630 0.8948 0.0869 0.041 Uiso 1 calc R
C111 C 1.0613(3) 0.8253(2) 0.13691(15) 0.0307(7) Uani 1 d .
H111 H 1.1182 0.8469 0.1717 0.037 Uiso 1 calc R
C145 C 0.5382(3) 0.5890(2) 0.00665(15) 0.0275(7) Uani 1 d .
H145 H 0.5639 0.6490 0.0110 0.033 Uiso 1 calc R
C146 C 0.6068(3) 0.5404(2) -0.01969(16) 0.0289(7) Uani 1 d .
H146 H 0.6785 0.5676 -0.0328 0.035 Uiso 1 calc R
C147 C 0.4319(3) 0.5492(2) 0.02647(15) 0.0276(6) Uani 1 d .
H147 H 0.3863 0.5823 0.0443 0.033 Uiso 1 calc R
C151 C 0.8333(4) 0.5895(2) 0.21824(18) 0.0365(8) Uani 1 d .
H151 H 0.9150 0.6007 0.2246 0.044 Uiso 1 calc R
C152 C 0.7703(3) 0.5991(2) 0.26804(16) 0.0294(7) Uani 1 d .
H152 H 0.8100 0.6174 0.3078 0.035 Uiso 1 calc R
C153 C 0.6486(3) 0.5816(2) 0.25897(16) 0.0289(7) Uani 1 d .
H153 H 0.6062 0.5869 0.2925 0.035 Uiso 1 calc R
C154 C 0.5899(4) 0.5561(2) 0.19964(17) 0.0357(8) Uani 1 d .
H154 H 0.5082 0.5449 0.1934 0.043 Uiso 1 calc R
C155 C 0.6523(4) 0.5475(2) 0.15039(18) 0.0431(10) Uani 1 d .
H155 H 0.6127 0.5310 0.1108 0.052 Uiso 1 calc R
C156 C 0.7749(5) 0.5632(2) 0.15890(18) 0.0467(11) Uani 1 d .
H156 H 0.8166 0.5562 0.1252 0.056 Uiso 1 calc R
C175 C 0.1337(3) 0.6112(3) 0.14669(17) 0.0379(8) Uani 1 d .
H175 H 0.1442 0.6673 0.1728 0.046 Uiso 1 calc R
C176 C 0.1175(3) 0.5431(3) 0.17100(19) 0.0377(8) Uani 1 d .
H176 H 0.1181 0.5535 0.2133 0.045 Uiso 1 calc R
C177 C 0.1006(3) 0.4597(3) 0.1327(3) 0.0534(13) Uani 1 d .
H177 H 0.0895 0.4131 0.1485 0.064 Uiso 1 calc R
C178 C 0.1006(4) 0.4467(4) 0.0692(3) 0.0678(18) Uani 1 d .
H178 H 0.0879 0.3906 0.0424 0.081 Uiso 1 calc R
C179 C 0.1190(4) 0.5153(4) 0.0468(2) 0.0623(15) Uani 1 d .
H179 H 0.1211 0.5060 0.0048 0.075 Uiso 1 calc R
C180 C 0.1344(4) 0.5973(4) 0.08465(19) 0.0487(11) Uani 1 d .
H180 H 0.1453 0.6436 0.0686 0.058 Uiso 1 calc R

loop_
_atom_site_aniso_label
_atom_site_aniso_U_11
_atom_site_aniso_U_22
_atom_site_aniso_U_33
_atom_site_aniso_U_23
_atom_site_aniso_U_13
_atom_site_aniso_U_12
Mo1 0.00677(11) 0.00699(11) 0.01622(12) 0.00512(8) 0.00327(8) 0.00400(8)
P1 0.0076(3) 0.0071(3) 0.0173(3) 0.0060(2) 0.0041(2) 0.0044(2)
P2 0.0066(3) 0.0069(3) 0.0178(3) 0.0059(2) 0.0027(2) 0.0031(2)
O1 0.0208(9) 0.0143(9) 0.0213(9) 0.0124(8) 0.0127(8) 0.0115(8)
O2 0.0235(10) 0.0207(10) 0.0234(10) 0.0111(8) 0.0143(8) 0.0170(8)
O3 0.0372(13) 0.0255(12) 0.0168(10) 0.0046(8) 0.0026(9) 0.0144(10)
O4 0.0109(9) 0.0167(10) 0.0581(16) 0.0135(10) 0.0062(9) 0.0047(8)
O5 0.0414(13) 0.0328(13) 0.0237(11) 0.0145(9) 0.0155(10) 0.0262(11)
C1 0.0156(11) 0.0102(11) 0.0166(11) 0.0055(9) 0.0044(9) 0.0075(9)
C2 0.0163(12) 0.0130(12) 0.0301(14) 0.0104(11) 0.0071(10) 0.0093(10)
C3 0.0245(14) 0.0127(12) 0.0283(14) 0.0100(11) 0.0073(11) 0.0110(11)
C4 0.0213(13) 0.0079(11) 0.0215(13) 0.0066(9) 0.0043(10) 0.0033(10)
C5 0.0167(12) 0.0104(11) 0.0175(12) 0.0052(9) 0.0038(9) 0.0036(9)
C6 0.0128(11) 0.0086(11) 0.0137(11) 0.0035(9) 0.0032(9) 0.0046(9)
C7 0.0074(10) 0.0075(10) 0.0163(11) 0.0054(9) 0.0026(8) 0.0021(8)
C8 0.0101(10) 0.0068(10) 0.0155(11) 0.0024(8) 0.0025(8) 0.0032(8)
C9 0.0091(10) 0.0103(11) 0.0129(10) 0.0043(8) 0.0023(8) 0.0032(8)
C10 0.0069(10) 0.0101(11) 0.0145(11) 0.0028(9) 0.0025(8) 0.0033(8)
C11 0.0102(10) 0.0099(11) 0.0176(11) 0.0044(9) 0.0047(9) 0.0045(9)
C12 0.0111(10) 0.0121(11) 0.0171(11) 0.0084(9) 0.0044(9) 0.0044(9)
C13 0.0082(10) 0.0121(11) 0.0145(11) 0.0045(9) 0.0039(8) 0.0063(9)
C14 0.0102(11) 0.0185(13) 0.0201(12) 0.0080(10) 0.0029(9) 0.0055(10)
C15 0.0125(11) 0.0239(14) 0.0214(13) 0.0083(11) 0.0045(9) 0.0129(10)
C16 0.0162(12) 0.0197(13) 0.0213(13) 0.0068(10) 0.0044(10) 0.0147(11)
C17 0.0143(12) 0.0155(12) 0.0239(13) 0.0071(10) 0.0023(10) 0.0098(10)
C18 0.0089(10) 0.0102(11) 0.0166(11) 0.0044(9) 0.0013(8) 0.0048(9)
C19 0.0127(11) 0.0112(12) 0.0228(13) 0.0035(10) -0.0001(9) 0.0052(9)
C20 0.0188(13) 0.0209(14) 0.0224(13) 0.0027(11) 0.0011(11) 0.0090(11)
C21 0.0141(12) 0.0158(13) 0.0284(14) 0.0035(11) -0.0029(10) 0.0043(10)
C22 0.0163(12) 0.0113(11) 0.0220(12) 0.0099(10) 0.0049(10) 0.0070(9)
C23 0.0182(13) 0.0230(15) 0.0304(15) 0.0168(12) 0.0101(11) 0.0074(11)
C24 0.0202(13) 0.0196(13) 0.0224(13) 0.0099(11) 0.0036(10) 0.0112(11)
C25 0.0161(12) 0.0144(12) 0.0270(14) 0.0060(10) -0.0040(10) 0.0075(10)
C26 0.051(2) 0.067(3) 0.0213(16) 0.0028(16) -0.0045(15) 0.046(2)
C27 0.0165(13) 0.0267(15) 0.0353(16) 0.0142(13) 0.0004(11) 0.0121(12)
C28 0.0139(11) 0.0125(11) 0.0224(12) 0.0066(10) 0.0080(9) 0.0098(9)
C29 0.0141(12) 0.0203(14) 0.0304(15) 0.0118(11) 0.0107(11) 0.0096(10)
C30 0.0196(13) 0.0153(13) 0.0191(13) 0.0022(10) 0.0042(10) 0.0063(10)
C31 0.0163(12) 0.0083(11) 0.0222(13) 0.0035(9) 0.0003(10) 0.0051(9)
C32 0.0126(11) 0.0109(12) 0.0300(14) 0.0077(10) 0.0052(10) 0.0075(9)
C33 0.0166(12) 0.0123(12) 0.0270(14) 0.0097(10) 0.0059(10) 0.0102(10)
Mo2 0.00800(11) 0.01034(12) 0.01453(12) 0.00503(8) 0.00244(8) 0.00348(8)
P3 0.0080(3) 0.0099(3) 0.0156(3) 0.0055(2) 0.0031(2) 0.0030(2)
P4 0.0095(3) 0.0115(3) 0.0153(3) 0.0050(2) 0.0029(2) 0.0048(2)
O6 0.0172(9) 0.0233(11) 0.0271(11) 0.0131(9) 0.0124(8) 0.0122(8)
O7 0.0161(9) 0.0184(10) 0.0250(10) 0.0134(8) 0.0101(8) 0.0077(8)
O8 0.0388(13) 0.0301(12) 0.0195(10) 0.0095(9) 0.0101(9) 0.0172(11)
O9 0.0108(9) 0.0207(10) 0.0336(12) 0.0078(9) 0.0012(8) 0.0031(8)
O10 0.0278(11) 0.0309(12) 0.0196(10) 0.0107(9) 0.0081(8) 0.0150(10)
C40 0.0128(11) 0.0167(12) 0.0193(12) 0.0066(10) 0.0020(9) 0.0078(10)
C41 0.0159(12) 0.0160(13) 0.0315(15) 0.0116(11) 0.0032(11) 0.0073(10)
C42 0.0186(13) 0.0227(14) 0.0276(14) 0.0107(12) 0.0059(11) 0.0141(11)
C43 0.0135(12) 0.0244(14) 0.0228(13) 0.0085(11) 0.0030(10) 0.0110(11)
C44 0.0107(11) 0.0160(12) 0.0222(13) 0.0075(10) 0.0024(9) 0.0048(9)
C45 0.0099(10) 0.0134(12) 0.0162(11) 0.0056(9) 0.0021(9) 0.0045(9)
C46 0.0066(10) 0.0118(11) 0.0196(12) 0.0053(9) 0.0006(9) 0.0020(9)
C47 0.0102(10) 0.0131(12) 0.0154(11) 0.0050(9) -0.0002(9) 0.0017(9)
C48 0.0130(11) 0.0111(11) 0.0160(11) 0.0030(9) 0.0024(9) 0.0045(9)
C49 0.0081(10) 0.0116(11) 0.0171(12) 0.0035(9) 0.0020(9) 0.0007(9)
C50 0.0117(11) 0.0116(11) 0.0177(12) 0.0073(9) 0.0031(9) 0.0028(9)
C51 0.0083(10) 0.0138(12) 0.0171(11) 0.0040(9) 0.0029(9) 0.0031(9)
C52 0.0151(12) 0.0110(11) 0.0163(11) 0.0045(9) 0.0030(9) 0.0042(9)
C53 0.0150(11) 0.0116(11) 0.0167(12) 0.0040(9) 0.0036(9) 0.0055(9)
C54 0.0201(13) 0.0160(13) 0.0271(14) 0.0098(11) 0.0062(11) 0.0100(11)
C55 0.0250(14) 0.0150(13) 0.0293(15) 0.0101(11) 0.0097(12) 0.0101(11)
C56 0.0268(14) 0.0077(11) 0.0256(14) 0.0044(10) 0.0074(11) 0.0035(10)
C57 0.0168(12) 0.0147(13) 0.0218(13) 0.0056(10) 0.0045(10) 0.0037(10)
C58 0.0178(12) 0.0157(13) 0.0193(12) 0.0046(10) -0.0017(10) 0.0056(10)
C59 0.0248(15) 0.0340(18) 0.0297(16) 0.0118(13) -0.0007(12) 0.0166(13)
C60 0.0354(17) 0.0336(18) 0.0193(14) 0.0102(12) 0.0040(12) 0.0185(14)
C61 0.0131(11) 0.0173(12) 0.0188(12) 0.0069(10) 0.0041(9) 0.0086(10)
C62 0.0173(13) 0.0241(15) 0.0286(15) 0.0122(12) 0.0088(11) 0.0118(11)
C63 0.0249(14) 0.0220(14) 0.0187(13) 0.0035(11) 0.0023(11) 0.0117(12)
C64 0.0175(12) 0.0127(12) 0.0193(12) 0.0035(10) 0.0025(10) 0.0071(10)
C65 0.0188(13) 0.0159(13) 0.0271(14) 0.0005(11) -0.0039(11) 0.0058(11)
C66 0.0308(16) 0.0233(15) 0.0221(14) 0.0057(11) 0.0066(12) 0.0147(13)
C67 0.0154(12) 0.0148(12) 0.0208(12) 0.0089(10) 0.0038(10) 0.0052(10)
C68 0.0251(14) 0.0196(14) 0.0202(13) 0.0074(11) 0.0004(11) 0.0099(11)
C69 0.0184(13) 0.0227(15) 0.0267(14) 0.0113(12) 0.0072(11) 0.0051(11)
C70 0.0175(12) 0.0132(12) 0.0212(13) 0.0077(10) 0.0020(10) 0.0063(10)
C71 0.0121(11) 0.0135(12) 0.0208(12) 0.0062(10) 0.0022(9) 0.0066(9)
C72 0.0122(11) 0.0138(12) 0.0231(13) 0.0075(10) 0.0023(9) 0.0066(9)
C34 0.056(2) 0.0220(16) 0.0246(16) 0.0029(13) -0.0027(15) 0.0118(16)
C35 0.0335(17) 0.0208(15) 0.0276(15) 0.0075(12) 0.0023(13) 0.0139(13)
C36 0.0299(15) 0.0165(13) 0.0238(14) 0.0067(11) 0.0020(12) 0.0087(12)
C37 0.0323(17) 0.0263(17) 0.0417(19) 0.0206(15) 0.0108(15) 0.0075(14)
C38 0.0254(17) 0.033(2) 0.074(3) 0.028(2) -0.0015(18) -0.0041(15)
C39 0.055(3) 0.0243(18) 0.042(2) 0.0091(15) -0.0212(19) 0.0004(17)
C106 0.0357(18) 0.0292(17) 0.0251(15) 0.0103(13) 0.0040(13) 0.0045(14)
C107 0.0251(15) 0.0216(15) 0.0285(15) 0.0059(12) 0.0048(12) 0.0041(12)
C108 0.0254(14) 0.0206(14) 0.0265(15) 0.0062(11) -0.0006(12) 0.0099(12)
C109 0.0366(18) 0.0343(19) 0.0279(16) 0.0151(14) 0.0070(14) 0.0069(15)
C110 0.0261(16) 0.0353(19) 0.0319(17) 0.0101(14) 0.0094(13) 0.0012(14)
C111 0.0267(16) 0.0324(18) 0.0264(16) 0.0080(13) 0.0006(12) 0.0038(14)
C145 0.0291(16) 0.0189(15) 0.0338(17) 0.0078(12) -0.0031(13) 0.0084(12)
C146 0.0247(15) 0.0304(17) 0.0349(17) 0.0139(14) 0.0076(13) 0.0106(13)
C147 0.0267(15) 0.0266(16) 0.0303(16) 0.0053(13) 0.0050(12) 0.0134(13)
C151 0.043(2) 0.0222(17) 0.042(2) 0.0111(15) 0.0176(16) 0.0078(15)
C152 0.0354(18) 0.0204(15) 0.0283(16) 0.0042(12) 0.0025(13) 0.0082(13)
C153 0.0360(17) 0.0169(14) 0.0328(17) 0.0034(12) 0.0030(14) 0.0121(13)
C154 0.047(2) 0.0148(15) 0.043(2) 0.0046(13) -0.0119(16) 0.0127(14)
C155 0.075(3) 0.0163(16) 0.0337(19) 0.0102(14) -0.0112(19) 0.0103(17)
C156 0.090(4) 0.0175(16) 0.0308(18) 0.0115(14) 0.024(2) 0.0130(19)
C175 0.0342(19) 0.041(2) 0.0333(18) 0.0102(16) 0.0010(14) 0.0084(16)
C176 0.0290(17) 0.039(2) 0.039(2) 0.0125(16) -0.0031(15) 0.0049(15)
C177 0.0205(17) 0.033(2) 0.100(4) 0.011(2) -0.002(2) 0.0103(15)
C178 0.0206(18) 0.058(3) 0.091(4) -0.029(3) 0.004(2) 0.016(2)
C179 0.037(2) 0.093(4) 0.041(2) -0.003(3) 0.0118(19) 0.023(3)
C180 0.036(2) 0.074(3) 0.036(2) 0.020(2) 0.0059(16) 0.017(2)

loop_
_atom_type_symbol
_atom_type_description
_atom_type_scat_dispersion_real
_atom_type_scat_dispersion_imag
_atom_type_scat_source
C C 0.0033 0.0016 'International Tables Vol C Tables 4.2.6.8 and 6.1.1.4'
H H 0.0000 0.0000 'International Tables Vol C Tables 4.2.6.8 and 6.1.1.4'
Mo Mo -1.6832 0.6857 'International Tables Vol C Tables 4.2.6.8 and 6.1.1.4'
O O 0.0106 0.0060 'International Tables Vol C Tables 4.2.6.8 and 6.1.1.4'
P P 0.1023 0.0942 'International Tables Vol C Tables 4.2.6.8 and 6.1.1.4'

loop_
_geom_angle_atom_site_label_1
_geom_angle_atom_site_label_2
_geom_angle_atom_site_label_3
_geom_angle
_geom_angle_site_symmetry_1
_geom_angle_site_symmetry_3
P1 Mo1 P2 174.80(2) . .
P1 Mo1 C8 74.32(6) . .
P1 Mo1 C9 105.97(6) . .
P2 Mo1 C8 109.18(6) . .
P2 Mo1 C9 77.73(6) . .
C8 Mo1 C9 31.71(7) . .
C31 Mo1 P1 89.54(7) . .
C31 Mo1 P2 86.58(7) . .
C31 Mo1 C8 90.98(10) . .
C31 Mo1 C9 93.18(10) . .
C31 Mo1 C33 178.17(10) . .
C32 Mo1 P1 86.58(8) . .
C32 Mo1 P2 90.20(8) . .
C32 Mo1 C8 160.33(9) . .
C32 Mo1 C9 165.78(10) . .
C32 Mo1 C31 93.60(12) . .
C32 Mo1 C33 85.58(12) . .
C33 Mo1 P1 92.04(7) . .
C33 Mo1 P2 91.78(7) . .
C33 Mo1 C8 90.33(10) . .
C33 Mo1 C9 87.27(10) . .
C1 P1 Mo1 120.08(8) . .
C1 P1 C25 102.56(12) . .
C1 P1 C28 99.69(12) . .
C25 P1 Mo1 112.32(9) . .
C28 P1 Mo1 116.96(8) . .
C28 P1 C25 102.78(13) . .
C18 P2 Mo1 120.42(8) . .
C18 P2 C19 98.55(11) . .
C18 P2 C22 97.64(11) . .
C19 P2 Mo1 118.17(8) . .
C22 P2 Mo1 116.56(9) . .
C22 P2 C19 101.64(12) . .
C12 O1 H1 109.5 . .
C11 O2 H2 109.5 . .
C2 C1 P1 119.5(2) . .
C2 C1 C6 117.4(2) . .
C6 C1 P1 123.05(18) . .
C1 C2 H2A 119.0 . .
C3 C2 C1 122.1(3) . .
C3 C2 H2A 119.0 . .
C2 C3 H3 120.0 . .
C4 C3 C2 119.9(2) . .
C4 C3 H3 120.0 . .
C3 C4 H4 120.2 . .
C3 C4 C5 119.6(2) . .
C5 C4 H4 120.2 . .
C4 C5 H5 119.5 . .
C4 C5 C6 120.9(2) . .
C6 C5 H5 119.5 . .
C1 C6 C7 120.2(2) . .
C5 C6 C1 120.0(2) . .
C5 C6 C7 119.7(2) . .
C8 C7 C6 118.4(2) . .
C12 C7 C6 122.9(2) . .
C12 C7 C8 118.6(2) . .
Mo1 C8 H8 89.2 . .
C7 C8 Mo1 106.42(16) . .
C7 C8 H8 119.6 . .
C9 C8 Mo1 74.38(14) . .
C9 C8 C7 120.7(2) . .
C9 C8 H8 119.6 . .
Mo1 C9 H9 88.9 . .
C8 C9 Mo1 73.91(14) . .
C8 C9 H9 120.0 . .
C8 C9 C10 120.1(2) . .
C10 C9 Mo1 107.28(16) . .
C10 C9 H9 120.0 . .
C9 C10 C13 119.1(2) . .
C11 C10 C9 118.7(2) . .
C11 C10 C13 122.1(2) . .
O2 C11 C10 124.3(2) . .
O2 C11 C12 114.3(2) . .
C10 C11 C12 121.2(2) . .
O1 C12 C7 121.4(2) . .
O1 C12 C11 117.9(2) . .
C7 C12 C11 120.5(2) . .
C14 C13 C10 119.1(2) . .
C18 C13 C10 120.4(2) . .
C18 C13 C14 120.6(2) . .
C13 C14 H14 119.7 . .
C15 C14 C13 120.7(3) . .
C15 C14 H14 119.7 . .
C14 C15 H15 120.4 . .
C16 C15 C14 119.1(2) . .
C16 C15 H15 120.4 . .
C15 C16 H16 119.8 . .
C15 C16 C17 120.3(2) . .
C17 C16 H16 119.8 . .
C16 C17 H17 119.1 . .
C16 C17 C18 121.8(3) . .
C18 C17 H17 119.1 . .
C13 C18 P2 122.99(18) . .
C13 C18 C17 117.4(2) . .
C17 C18 P2 119.55(19) . .
P2 C19 H19 107.1 . .
C20 C19 P2 112.60(19) . .
C20 C19 H19 107.1 . .
C21 C19 P2 113.29(19) . .
C21 C19 H19 107.1 . .
C21 C19 C20 109.3(2) . .
C19 C20 H20A 109.5 . .
C19 C20 H20B 109.5 . .
C19 C20 H20C 109.5 . .
H20A C20 H20B 109.5 . .
H20A C20 H20C 109.5 . .
H20B C20 H20C 109.5 . .
C19 C21 H21A 109.5 . .
C19 C21 H21B 109.5 . .
C19 C21 H21C 109.5 . .
H21A C21 H21B 109.5 . .
H21A C21 H21C 109.5 . .
H21B C21 H21C 109.5 . .
P2 C22 H22 107.2 . .
C23 C22 P2 112.56(18) . .
C23 C22 H22 107.2 . .
C23 C22 C24 112.0(2) . .
C24 C22 P2 110.39(18) . .
C24 C22 H22 107.2 . .
C22 C23 H23A 109.5 . .
C22 C23 H23B 109.5 . .
C22 C23 H23C 109.5 . .
H23A C23 H23B 109.5 . .
H23A C23 H23C 109.5 . .
H23B C23 H23C 109.5 . .
C22 C24 H24A 109.5 . .
C22 C24 H24B 109.5 . .
C22 C24 H24C 109.5 . .
H24A C24 H24B 109.5 . .
H24A C24 H24C 109.5 . .
H24B C24 H24C 109.5 . .
P1 C25 H25 105.9 . .
C26 C25 P1 110.7(2) . .
C26 C25 H25 105.9 . .
C26 C25 C27 108.1(2) . .
C27 C25 P1 119.3(2) . .
C27 C25 H25 105.9 . .
C25 C26 H26A 109.5 . .
C25 C26 H26B 109.5 . .
C25 C26 H26C 109.5 . .
H26A C26 H26B 109.5 . .
H26A C26 H26C 109.5 . .
H26B C26 H26C 109.5 . .
C25 C27 H27A 109.5 . .
C25 C27 H27B 109.5 . .
C25 C27 H27C 109.5 . .
H27A C27 H27B 109.5 . .
H27A C27 H27C 109.5 . .
H27B C27 H27C 109.5 . .
P1 C28 H28 107.5 . .
C29 C28 P1 111.70(19) . .
C29 C28 H28 107.5 . .
C29 C28 C30 111.9(2) . .
C30 C28 P1 110.63(18) . .
C30 C28 H28 107.5 . .
C28 C29 H29A 109.5 . .
C28 C29 H29B 109.5 . .
C28 C29 H29C 109.5 . .
H29A C29 H29B 109.5 . .
H29A C29 H29C 109.5 . .
H29B C29 H29C 109.5 . .
C28 C30 H30A 109.5 . .
C28 C30 H30B 109.5 . .
C28 C30 H30C 109.5 . .
H30A C30 H30B 109.5 . .
H30A C30 H30C 109.5 . .
H30B C30 H30C 109.5 . .
O3 C31 Mo1 178.3(2) . .
O4 C32 Mo1 176.5(3) . .
O5 C33 Mo1 176.1(3) . .
P3 Mo2 C47 76.26(6) . .
P3 Mo2 C48 107.86(6) . .
P4 Mo2 P3 174.72(2) . .
P4 Mo2 C47 107.58(6) . .
P4 Mo2 C48 75.97(6) . .
C48 Mo2 C47 31.62(8) . .
C70 Mo2 P3 87.02(8) . .
C70 Mo2 P4 88.98(8) . .
C70 Mo2 C47 95.59(10) . .
C70 Mo2 C48 95.75(10) . .
C71 Mo2 P3 90.37(8) . .
C71 Mo2 P4 86.43(8) . .
C71 Mo2 C47 163.42(10) . .
C71 Mo2 C48 159.95(10) . .
C71 Mo2 C70 93.42(11) . .
C71 Mo2 C72 84.92(11) . .
C72 Mo2 P3 91.87(7) . .
C72 Mo2 P4 92.03(7) . .
C72 Mo2 C47 85.75(10) . .
C72 Mo2 C48 86.17(10) . .
C72 Mo2 C70 178.00(11) . .
C40 P3 Mo2 119.98(9) . .
C40 P3 C64 98.44(12) . .
C40 P3 C67 98.78(12) . .
C64 P3 Mo2 117.52(9) . .
C67 P3 Mo2 116.95(9) . .
C67 P3 C64 101.51(13) . .
C53 P4 Mo2 120.31(8) . .
C53 P4 C58 103.13(12) . .
C53 P4 C61 98.97(12) . .
C58 P4 Mo2 111.95(9) . .
C61 P4 Mo2 117.09(9) . .
C61 P4 C58 103.00(12) . .
C51 O6 H6 109.5 . .
C50 O7 H7 109.5 . .
C41 C40 P3 118.5(2) . .
C45 C40 P3 123.37(19) . .
C45 C40 C41 117.9(2) . .
C40 C41 H41 119.3 . .
C42 C41 C40 121.5(3) . .
C42 C41 H41 119.3 . .
C41 C42 H42 119.9 . .
C43 C42 C41 120.2(3) . .
C43 C42 H42 119.9 . .
C42 C43 H43 120.5 . .
C42 C43 C44 119.0(2) . .
C44 C43 H43 120.5 . .
C43 C44 H44 119.3 . .
C43 C44 C45 121.3(3) . .
C45 C44 H44 119.3 . .
C40 C45 C44 120.0(2) . .
C40 C45 C46 120.9(2) . .
C44 C45 C46 119.0(2) . .
C47 C46 C45 118.2(2) . .
C51 C46 C45 123.7(2) . .
C51 C46 C47 118.0(2) . .
Mo2 C47 H47 88.4 . .
C46 C47 Mo2 107.88(16) . .
C46 C47 H47 119.6 . .
C48 C47 Mo2 73.76(14) . .
C48 C47 C46 120.7(2) . .
C48 C47 H47 119.6 . .
Mo2 C48 H48 87.7 . .
C47 C48 Mo2 74.62(15) . .
C47 C48 H48 120.0 . .
C47 C48 C49 120.1(2) . .
C49 C48 Mo2 107.73(17) . .
C49 C48 H48 120.0 . .
C48 C49 C52 118.3(2) . .
C50 C49 C48 118.8(2) . .
C50 C49 C52 122.9(2) . .
O7 C50 C51 114.4(2) . .
C49 C50 O7 124.6(2) . .
C49 C50 C51 120.9(2) . .
O6 C51 C46 120.6(2) . .
O6 C51 C50 118.1(2) . .
C46 C51 C50 121.2(2) . .
C53 C52 C49 120.5(2) . .
C57 C52 C49 119.3(2) . .
C57 C52 C53 120.2(2) . .
C52 C53 P4 123.46(19) . .
C54 C53 P4 119.2(2) . .
C54 C53 C52 117.3(2) . .
C53 C54 H54 119.1 . .
C55 C54 C53 121.9(3) . .
C55 C54 H54 119.1 . .
C54 C55 H55 119.9 . .
C54 C55 C56 120.1(3) . .
C56 C55 H55 119.9 . .
C55 C56 H56 120.4 . .
C57 C56 C55 119.3(3) . .
C57 C56 H56 120.4 . .
C52 C57 H57 119.4 . .
C56 C57 C52 121.2(3) . .
C56 C57 H57 119.4 . .
P4 C58 H58 105.6 . .
C59 C58 P4 119.3(2) . .
C59 C58 H58 105.6 . .
C59 C58 C60 108.8(2) . .
C60 C58 P4 110.9(2) . .
C60 C58 H58 105.6 . .
C58 C59 H59A 109.5 . .
C58 C59 H59B 109.5 . .
C58 C59 H59C 109.5 . .
H59A C59 H59B 109.5 . .
H59A C59 H59C 109.5 . .
H59B C59 H59C 109.5 . .
C58 C60 H60A 109.5 . .
C58 C60 H60B 109.5 . .
C58 C60 H60C 109.5 . .
H60A C60 H60B 109.5 . .
H60A C60 H60C 109.5 . .
H60B C60 H60C 109.5 . .
P4 C61 H61 107.5 . .
C62 C61 P4 110.90(19) . .
C62 C61 H61 107.5 . .
C62 C61 C63 111.4(2) . .
C63 C61 P4 111.84(18) . .
C63 C61 H61 107.5 . .
C61 C62 H62A 109.5 . .
C61 C62 H62B 109.5 . .
C61 C62 H62C 109.5 . .
H62A C62 H62B 109.5 . .
H62A C62 H62C 109.5 . .
H62B C62 H62C 109.5 . .
C61 C63 H63A 109.5 . .
C61 C63 H63B 109.5 . .
C61 C63 H63C 109.5 . .
H63A C63 H63B 109.5 . .
H63A C63 H63C 109.5 . .
H63B C63 H63C 109.5 . .
P3 C64 H64 107.0 . .
C65 C64 P3 113.56(19) . .
C65 C64 H64 107.0 . .
C65 C64 C66 109.2(2) . .
C66 C64 P3 112.6(2) . .
C66 C64 H64 107.0 . .
C64 C65 H65A 109.5 . .
C64 C65 H65B 109.5 . .
C64 C65 H65C 109.5 . .
H65A C65 H65B 109.5 . .
H65A C65 H65C 109.5 . .
H65B C65 H65C 109.5 . .
C64 C66 H66A 109.5 . .
C64 C66 H66B 109.5 . .
C64 C66 H66C 109.5 . .
H66A C66 H66B 109.5 . .
H66A C66 H66C 109.5 . .
H66B C66 H66C 109.5 . .
P3 C67 H67 107.0 . .
C68 C67 P3 111.55(19) . .
C68 C67 H67 107.0 . .
C69 C67 P3 112.74(19) . .
C69 C67 H67 107.0 . .
C69 C67 C68 111.2(2) . .
C67 C68 H68A 109.5 . .
C67 C68 H68B 109.5 . .
C67 C68 H68C 109.5 . .
H68A C68 H68B 109.5 . .
H68A C68 H68C 109.5 . .
H68B C68 H68C 109.5 . .
C67 C69 H69A 109.5 . .
C67 C69 H69B 109.5 . .
C67 C69 H69C 109.5 . .
H69A C69 H69B 109.5 . .
H69A C69 H69C 109.5 . .
H69B C69 H69C 109.5 . .
O8 C70 Mo2 178.0(3) . .
O9 C71 Mo2 175.9(2) . .
O10 C72 Mo2 177.1(2) . .
C35 C34 H34 119.7 . .
C39 C34 H34 119.7 . .
C39 C34 C35 120.7(4) . .
C34 C35 H35 120.5 . .
C36 C35 C34 119.1(3) . .
C36 C35 H35 120.5 . .
C35 C36 H36 119.3 . .
C37 C36 C35 121.5(3) . .
C37 C36 H36 119.3 . .
C36 C37 H37 120.6 . .
C36 C37 C38 118.8(4) . .
C38 C37 H37 120.6 . .
C37 C38 H38 119.9 . .
C39 C38 C37 120.1(4) . .
C39 C38 H38 119.9 . .
C34 C39 C38 119.8(3) . .
C34 C39 H39 120.1 . .
C38 C39 H39 120.1 . .
C107 C106 H106 119.4 . .
C111 C106 H106 119.4 . .
C111 C106 C107 121.3(3) . .
C106 C107 H107 120.4 . .
C108 C107 C106 119.2(3) . .
C108 C107 H107 120.4 . .
C107 C108 H108 120.2 . .
C109 C108 C107 119.7(3) . .
C109 C108 H108 120.2 . .
C108 C109 H109 119.7 . .
C110 C109 C108 120.6(3) . .
C110 C109 H109 119.7 . .
C109 C110 H110 120.0 . .
C109 C110 C111 120.0(3) . .
C111 C110 H110 120.0 . .
C106 C111 C110 119.2(3) . .
C106 C111 H111 120.4 . .
C110 C111 H111 120.4 . .
C146 C145 H145 119.8 . .
C147 C145 H145 119.8 . .
C147 C145 C146 120.5(3) . .
C145 C146 H146 120.1 . .
C145 C146 C147 119.7(3) . 2_665
C147 C146 H146 120.1 2_665 .
C145 C147 C146 119.8(3) . 2_665
C145 C147 H147 120.1 . .
C146 C147 H147 120.1 2_665 .
C152 C151 H151 120.0 . .
C152 C151 C156 120.1(4) . .
C156 C151 H151 120.0 . .
C151 C152 H152 119.8 . .
C153 C152 C151 120.3(3) . .
C153 C152 H152 119.8 . .
C152 C153 H153 120.1 . .
C152 C153 C154 119.8(4) . .
C154 C153 H153 120.1 . .
C153 C154 H154 120.0 . .
C155 C154 C153 120.0(4) . .
C155 C154 H154 120.0 . .
C154 C155 H155 119.6 . .
C154 C155 C156 120.8(3) . .
C156 C155 H155 119.6 . .
C151 C156 C155 119.1(4) . .
C151 C156 H156 120.5 . .
C155 C156 H156 120.5 . .
C176 C175 H175 119.6 . .
C180 C175 H175 119.6 . .
C180 C175 C176 120.9(4) . .
C175 C176 H176 120.0 . .
C177 C176 C175 120.0(4) . .
C177 C176 H176 120.0 . .
C176 C177 H177 120.9 . .
C176 C177 C178 118.2(5) . .
C178 C177 H177 120.9 . .
C177 C178 H178 119.8 . .
C179 C178 C177 120.4(4) . .
C179 C178 H178 119.8 . .
C178 C179 H179 119.4 . .
C178 C179 C180 121.2(5) . .
C180 C179 H179 119.4 . .
C175 C180 H180 120.4 . .
C179 C180 C175 119.3(5) . .
C179 C180 H180 120.4 . .

loop_
_geom_bond_atom_site_label_1
_geom_bond_atom_site_label_2
_geom_bond_distance
_geom_bond_site_symmetry_2
Mo1 P1 2.5179(6) .
Mo1 P2 2.5250(6) .
Mo1 C8 2.550(2) .
Mo1 C9 2.556(2) .
Mo1 C31 2.019(3) .
Mo1 C32 1.930(3) .
Mo1 C33 2.027(3) .
P1 C1 1.852(3) .
P1 C25 1.877(3) .
P1 C28 1.865(3) .
P2 C18 1.862(2) .
P2 C19 1.891(3) .
P2 C22 1.870(3) .
O1 H1 0.8200 .
O1 C12 1.363(3) .
O2 H2 0.8200 .
O2 C11 1.371(3) .
O3 C31 1.147(4) .
O4 C32 1.173(3) .
O5 C33 1.150(4) .
C1 C2 1.404(3) .
C1 C6 1.412(3) .
C2 H2A 0.9300 .
C2 C3 1.384(4) .
C3 H3 0.9300 .
C3 C4 1.383(4) .
C4 H4 0.9300 .
C4 C5 1.385(4) .
C5 H5 0.9300 .
C5 C6 1.402(4) .
C6 C7 1.482(3) .
C7 C8 1.416(3) .
C7 C12 1.379(3) .
C8 H8 0.9300 .
C8 C9 1.395(3) .
C9 H9 0.9300 .
C9 C10 1.416(3) .
C10 C11 1.373(3) .
C10 C13 1.475(3) .
C11 C12 1.416(3) .
C13 C14 1.403(3) .
C13 C18 1.402(3) .
C14 H14 0.9300 .
C14 C15 1.392(4) .
C15 H15 0.9300 .
C15 C16 1.384(4) .
C16 H16 0.9300 .
C16 C17 1.387(4) .
C17 H17 0.9300 .
C17 C18 1.404(3) .
C19 H19 0.9800 .
C19 C20 1.533(4) .
C19 C21 1.528(4) .
C20 H20A 0.9600 .
C20 H20B 0.9600 .
C20 H20C 0.9600 .
C21 H21A 0.9600 .
C21 H21B 0.9600 .
C21 H21C 0.9600 .
C22 H22 0.9800 .
C22 C23 1.529(4) .
C22 C24 1.532(4) .
C23 H23A 0.9600 .
C23 H23B 0.9600 .
C23 H23C 0.9600 .
C24 H24A 0.9600 .
C24 H24B 0.9600 .
C24 H24C 0.9600 .
C25 H25 0.9800 .
C25 C26 1.524(5) .
C25 C27 1.540(4) .
C26 H26A 0.9600 .
C26 H26B 0.9600 .
C26 H26C 0.9600 .
C27 H27A 0.9600 .
C27 H27B 0.9600 .
C27 H27C 0.9600 .
C28 H28 0.9800 .
C28 C29 1.526(4) .
C28 C30 1.534(4) .
C29 H29A 0.9600 .
C29 H29B 0.9600 .
C29 H29C 0.9600 .
C30 H30A 0.9600 .
C30 H30B 0.9600 .
C30 H30C 0.9600 .
Mo2 P3 2.5191(7) .
Mo2 P4 2.5151(7) .
Mo2 C47 2.552(2) .
Mo2 C48 2.541(3) .
Mo2 C70 2.033(3) .
Mo2 C71 1.934(3) .
Mo2 C72 2.012(3) .
P3 C40 1.863(3) .
P3 C64 1.882(3) .
P3 C67 1.868(3) .
P4 C53 1.851(3) .
P4 C58 1.886(3) .
P4 C61 1.863(3) .
O6 H6 0.8200 .
O6 C51 1.370(3) .
O7 H7 0.8200 .
O7 C50 1.376(3) .
O8 C70 1.144(4) .
O9 C71 1.169(3) .
O10 C72 1.151(3) .
C40 C41 1.411(4) .
C40 C45 1.394(4) .
C41 H41 0.9300 .
C41 C42 1.389(4) .
C42 H42 0.9300 .
C42 C43 1.387(4) .
C43 H43 0.9300 .
C43 C44 1.387(4) .
C44 H44 0.9300 .
C44 C45 1.404(3) .
C45 C46 1.471(3) .
C46 C47 1.428(4) .
C46 C51 1.375(4) .
C47 H47 0.9300 .
C47 C48 1.388(3) .
C48 H48 0.9300 .
C48 C49 1.425(4) .
C49 C50 1.368(4) .
C49 C52 1.481(4) .
C50 C51 1.417(3) .
C52 C53 1.415(4) .
C52 C57 1.397(4) .
C53 C54 1.401(4) .
C54 H54 0.9300 .
C54 C55 1.385(4) .
C55 H55 0.9300 .
C55 C56 1.394(4) .
C56 H56 0.9300 .
C56 C57 1.378(4) .
C57 H57 0.9300 .
C58 H58 0.9800 .
C58 C59 1.529(4) .
C58 C60 1.535(4) .
C59 H59A 0.9600 .
C59 H59B 0.9600 .
C59 H59C 0.9600 .
C60 H60A 0.9600 .
C60 H60B 0.9600 .
C60 H60C 0.9600 .
C61 H61 0.9800 .
C61 C62 1.524(4) .
C61 C63 1.529(4) .
C62 H62A 0.9600 .
C62 H62B 0.9600 .
C62 H62C 0.9600 .
C63 H63A 0.9600 .
C63 H63B 0.9600 .
C63 H63C 0.9600 .
C64 H64 0.9800 .
C64 C65 1.529(4) .
C64 C66 1.531(4) .
C65 H65A 0.9600 .
C65 H65B 0.9600 .
C65 H65C 0.9600 .
C66 H66A 0.9600 .
C66 H66B 0.9600 .
C66 H66C 0.9600 .
C67 H67 0.9800 .
C67 C68 1.528(4) .
C67 C69 1.523(4) .
C68 H68A 0.9600 .
C68 H68B 0.9600 .
C68 H68C 0.9600 .
C69 H69A 0.9600 .
C69 H69B 0.9600 .
C69 H69C 0.9600 .
C34 H34 0.9300 .
C34 C35 1.387(5) .
C34 C39 1.369(6) .
C35 H35 0.9300 .
C35 C36 1.381(4) .
C36 H36 0.9300 .
C36 C37 1.373(5) .
C37 H37 0.9300 .
C37 C38 1.396(6) .
C38 H38 0.9300 .
C38 C39 1.389(7) .
C39 H39 0.9300 .
C106 H106 0.9300 .
C106 C107 1.384(5) .
C106 C111 1.376(5) .
C107 H107 0.9300 .
C107 C108 1.383(4) .
C108 H108 0.9300 .
C108 C109 1.381(5) .
C109 H109 0.9300 .
C109 C110 1.378(5) .
C110 H110 0.9300 .
C110 C111 1.380(5) .
C111 H111 0.9300 .
C145 H145 0.9300 .
C145 C146 1.382(5) .
C145 C147 1.380(5) .
C146 H146 0.9300 .
C146 C147 1.389(5) 2_665
C147 C146 1.389(5) 2_665
C147 H147 0.9300 .
C151 H151 0.9300 .
C151 C152 1.383(5) .
C151 C156 1.385(6) .
C152 H152 0.9300 .
C152 C153 1.382(5) .
C153 H153 0.9300 .
C153 C154 1.388(5) .
C154 H154 0.9300 .
C154 C155 1.367(6) .
C155 H155 0.9300 .
C155 C156 1.397(7) .
C156 H156 0.9300 .
C175 H175 0.9300 .
C175 C176 1.378(5) .
C175 C180 1.369(5) .
C176 H176 0.9300 .
C176 C177 1.375(6) .
C177 H177 0.9300 .
C177 C178 1.403(8) .
C178 H178 0.9300 .
C178 C179 1.354(8) .
C179 H179 0.9300 .
C179 C180 1.358(7) .
C180 H180 0.9300 .

loop_
_geom_torsion_atom_site_label_1
_geom_torsion_atom_site_label_2
_geom_torsion_atom_site_label_3
_geom_torsion_atom_site_label_4
_geom_torsion
_geom_torsion_site_symmetry_4
Mo1 P1 C1 C2 -179.92(18) .
Mo1 P1 C1 C6 4.0(3) .
Mo1 P1 C25 C26 -77.2(2) .
Mo1 P1 C25 C27 156.4(2) .
Mo1 P1 C28 C29 -57.5(2) .
Mo1 P1 C28 C30 67.9(2) .
Mo1 P2 C18 C13 -6.2(2) .
Mo1 P2 C18 C17 175.70(17) .
Mo1 P2 C19 C20 87.29(19) .
Mo1 P2 C19 C21 -37.4(2) .
Mo1 P2 C22 C23 56.6(2) .
Mo1 P2 C22 C24 -69.33(19) .
Mo1 C8 C9 C10 101.0(2) .
Mo1 C9 C10 C11 84.3(2) .
Mo1 C9 C10 C13 -92.6(2) .
P1 Mo1 P2 C18 119.4(2) .
P1 Mo1 P2 C19 -1.2(3) .
P1 Mo1 P2 C22 -122.8(2) .
P1 Mo1 C8 C7 -65.63(15) .
P1 Mo1 C8 C9 176.30(15) .
P1 Mo1 C9 C8 -3.71(15) .
P1 Mo1 C9 C10 -120.85(15) .
P1 Mo1 C31 O3 141(9) .
P1 Mo1 C32 O4 -50(4) .
P1 Mo1 C33 O5 86(3) .
P1 C1 C2 C3 -174.2(2) .
P1 C1 C6 C5 173.8(2) .
P1 C1 C6 C7 -9.3(3) .
P2 Mo1 P1 C1 -107.6(2) .
P2 Mo1 P1 C25 13.0(3) .
P2 Mo1 P1 C28 131.5(2) .
P2 Mo1 C8 C7 110.34(15) .
P2 Mo1 C8 C9 -7.73(15) .
P2 Mo1 C9 C8 172.53(15) .
P2 Mo1 C9 C10 55.39(16) .
P2 Mo1 C31 O3 -43(9) .
P2 Mo1 C32 O4 134(4) .
P2 Mo1 C33 O5 -91(3) .
O2 C11 C12 O1 1.5(3) .
O2 C11 C12 C7 176.9(2) .
C1 P1 C25 C26 53.1(2) .
C1 P1 C25 C27 -73.3(2) .
C1 P1 C28 C29 171.44(18) .
C1 P1 C28 C30 -63.2(2) .
C1 C2 C3 C4 -0.3(5) .
C1 C6 C7 C8 -44.5(3) .
C1 C6 C7 C12 132.9(3) .
C2 C1 C6 C5 -2.4(4) .
C2 C1 C6 C7 174.5(2) .
C2 C3 C4 C5 -1.2(4) .
C3 C4 C5 C6 0.9(4) .
C4 C5 C6 C1 1.0(4) .
C4 C5 C6 C7 -175.9(2) .
C5 C6 C7 C8 132.4(3) .
C5 C6 C7 C12 -50.2(4) .
C6 C1 C2 C3 2.1(4) .
C6 C7 C8 Mo1 93.0(2) .
C6 C7 C8 C9 174.2(2) .
C6 C7 C12 O1 -0.5(4) .
C6 C7 C12 C11 -175.8(2) .
C7 C8 C9 Mo1 -100.1(2) .
C7 C8 C9 C10 0.9(4) .
C8 Mo1 P1 C1 25.35(11) .
C8 Mo1 P1 C25 145.98(12) .
C8 Mo1 P1 C28 -95.52(11) .
C8 Mo1 P2 C18 -12.33(11) .
C8 Mo1 P2 C19 -132.99(12) .
C8 Mo1 P2 C22 105.44(11) .
C8 Mo1 C9 C10 -117.1(2) .
C8 Mo1 C31 O3 66(9) .
C8 Mo1 C32 O4 -36(4) .
C8 Mo1 C33 O5 160(3) .
C8 C7 C12 O1 176.9(2) .
C8 C7 C12 C11 1.6(4) .
C8 C9 C10 C11 3.3(4) .
C8 C9 C10 C13 -173.7(2) .
C9 Mo1 P1 C1 27.37(11) .
C9 Mo1 P1 C25 148.01(12) .
C9 Mo1 P1 C28 -93.49(11) .
C9 Mo1 P2 C18 -16.48(11) .
C9 Mo1 P2 C19 -137.14(12) .
C9 Mo1 P2 C22 101.29(11) .
C9 Mo1 C8 C7 118.1(2) .
C9 Mo1 C31 O3 35(9) .
C9 Mo1 C32 O4 103(4) .
C9 Mo1 C33 O5 -168(3) .
C9 C10 C11 O2 -178.7(2) .
C9 C10 C11 C12 -5.0(4) .
C9 C10 C13 C14 -121.6(3) .
C9 C10 C13 C18 58.4(3) .
C10 C11 C12 O1 -172.9(2) .
C10 C11 C12 C7 2.5(4) .
C10 C13 C14 C15 -178.8(2) .
C10 C13 C18 P2 -0.9(3) .
C10 C13 C18 C17 177.2(2) .
C11 C10 C13 C14 61.6(3) .
C11 C10 C13 C18 -118.4(3) .
C12 C7 C8 Mo1 -84.6(2) .
C12 C7 C8 C9 -3.3(4) .
C13 C10 C11 O2 -1.9(4) .
C13 C10 C11 C12 171.9(2) .
C13 C14 C15 C16 1.5(4) .
C14 C13 C18 P2 179.0(2) .
C14 C13 C18 C17 -2.8(4) .
C14 C15 C16 C17 -2.6(4) .
C15 C16 C17 C18 0.9(4) .
C16 C17 C18 P2 180.0(2) .
C16 C17 C18 C13 1.7(4) .
C18 P2 C19 C20 -44.1(2) .
C18 P2 C19 C21 -168.8(2) .
C18 P2 C22 C23 -173.7(2) .
C18 P2 C22 C24 60.33(19) .
C18 C13 C14 C15 1.2(4) .
C19 P2 C18 C13 123.8(2) .
C19 P2 C18 C17 -54.4(2) .
C19 P2 C22 C23 -73.3(2) .
C19 P2 C22 C24 160.74(18) .
C22 P2 C18 C13 -133.2(2) .
C22 P2 C18 C17 48.7(2) .
C22 P2 C19 C20 -143.80(19) .
C22 P2 C19 C21 91.5(2) .
C25 P1 C1 C2 54.7(2) .
C25 P1 C1 C6 -121.4(2) .
C25 P1 C28 C29 66.1(2) .
C25 P1 C28 C30 -168.57(19) .
C28 P1 C1 C2 -50.8(2) .
C28 P1 C1 C6 133.1(2) .
C28 P1 C25 C26 156.2(2) .
C28 P1 C25 C27 29.8(3) .
C31 Mo1 P1 C1 -65.80(12) .
C31 Mo1 P1 C25 54.84(13) .
C31 Mo1 P1 C28 173.34(12) .
C31 Mo1 P2 C18 77.52(12) .
C31 Mo1 P2 C19 -43.14(13) .
C31 Mo1 P2 C22 -164.70(12) .
C31 Mo1 C8 C7 23.62(17) .
C31 Mo1 C8 C9 -94.46(16) .
C31 Mo1 C9 C8 86.72(16) .
C31 Mo1 C9 C10 -30.42(18) .
C31 Mo1 C32 O4 -139(4) .
C31 Mo1 C33 O5 -64(5) .
C32 Mo1 P1 C1 -159.43(13) .
C32 Mo1 P1 C25 -38.79(14) .
C32 Mo1 P1 C28 79.70(13) .
C32 Mo1 P2 C18 171.11(13) .
C32 Mo1 P2 C19 50.45(13) .
C32 Mo1 P2 C22 -71.11(13) .
C32 Mo1 C8 C7 -79.9(4) .
C32 Mo1 C8 C9 162.0(3) .
C32 Mo1 C9 C8 -154.9(4) .
C32 Mo1 C9 C10 87.9(4) .
C32 Mo1 C31 O3 -133(9) .
C32 Mo1 C33 O5 -1(3) .
C33 Mo1 P1 C1 115.12(13) .
C33 Mo1 P1 C25 -124.24(13) .
C33 Mo1 P1 C28 -5.75(13) .
C33 Mo1 P2 C18 -103.30(12) .
C33 Mo1 P2 C19 136.04(13) .
C33 Mo1 P2 C22 14.47(13) .
C33 Mo1 C8 C7 -157.66(17) .
C33 Mo1 C8 C9 84.27(15) .
C33 Mo1 C9 C8 -95.05(16) .
C33 Mo1 C9 C10 147.81(18) .
C33 Mo1 C31 O3 -70(10) .
C33 Mo1 C32 O4 43(4) .
Mo2 P3 C40 C41 -175.42(19) .
Mo2 P3 C40 C45 10.2(3) .
Mo2 P3 C64 C65 38.0(2) .
Mo2 P3 C64 C66 -86.8(2) .
Mo2 P3 C67 C68 70.8(2) .
Mo2 P3 C67 C69 -55.2(2) .
Mo2 P4 C53 C52 -1.5(3) .
Mo2 P4 C53 C54 178.93(18) .
Mo2 P4 C58 C59 -147.1(2) .
Mo2 P4 C58 C60 85.3(2) .
Mo2 P4 C61 C62 53.4(2) .
Mo2 P4 C61 C63 -71.6(2) .
Mo2 C47 C48 C49 101.9(2) .
Mo2 C48 C49 C50 85.5(2) .
Mo2 C48 C49 C52 -92.2(2) .
P3 Mo2 P4 C53 114.0(2) .
P3 Mo2 P4 C58 -7.3(3) .
P3 Mo2 P4 C61 -125.9(2) .
P3 Mo2 C47 C46 -59.69(16) .
P3 Mo2 C47 C48 -177.43(16) .
P3 Mo2 C48 C47 2.62(16) .
P3 Mo2 C48 C49 -114.64(16) .
P3 Mo2 C70 O8 -61(7) .
P3 Mo2 C71 O9 -115(3) .
P3 Mo2 C72 O10 93(5) .
P3 C40 C41 C42 -174.1(2) .
P3 C40 C45 C44 173.6(2) .
P3 C40 C45 C46 -8.0(4) .
P4 Mo2 P3 C40 -119.2(2) .
P4 Mo2 P3 C64 0.2(3) .
P4 Mo2 P3 C67 121.4(2) .
P4 Mo2 C47 C46 116.56(16) .
P4 Mo2 C47 C48 -1.19(16) .
P4 Mo2 C48 C47 178.83(16) .
P4 Mo2 C48 C49 61.57(16) .
P4 Mo2 C70 O8 116(7) .
P4 Mo2 C71 O9 69(3) .
P4 Mo2 C72 O10 -84(5) .
P4 C53 C54 C55 179.6(2) .
O7 C50 C51 O6 1.5(3) .
O7 C50 C51 C46 177.4(2) .
C40 P3 C64 C65 168.3(2) .
C40 P3 C64 C66 43.5(2) .
C40 P3 C67 C68 -59.4(2) .
C40 P3 C67 C69 174.6(2) .
C40 C41 C42 C43 -0.4(5) .
C40 C45 C46 C47 -49.1(3) .
C40 C45 C46 C51 127.7(3) .
C41 C40 C45 C44 -0.8(4) .
C41 C40 C45 C46 177.6(2) .
C41 C42 C43 C44 0.3(4) .
C42 C43 C44 C45 -0.6(4) .
C43 C44 C45 C40 0.8(4) .
C43 C44 C45 C46 -177.6(2) .
C44 C45 C46 C47 129.3(3) .
C44 C45 C46 C51 -53.9(4) .
C45 C40 C41 C42 0.6(4) .
C45 C46 C47 Mo2 91.9(2) .
C45 C46 C47 C48 173.3(2) .
C45 C46 C51 O6 2.2(4) .
C45 C46 C51 C50 -173.6(2) .
C46 C47 C48 Mo2 -101.5(2) .
C46 C47 C48 C49 0.4(4) .
C47 Mo2 P3 C40 18.05(12) .
C47 Mo2 P3 C64 137.49(12) .
C47 Mo2 P3 C67 -101.37(12) .
C47 Mo2 P4 C53 -22.31(12) .
C47 Mo2 P4 C58 -143.60(12) .
C47 Mo2 P4 C61 97.82(12) .
C47 Mo2 C48 C49 -117.3(2) .
C47 Mo2 C70 O8 -137(7) .
C47 Mo2 C71 O9 -80(3) .
C47 Mo2 C72 O10 169(5) .
C47 C46 C51 O6 179.1(2) .
C47 C46 C51 C50 3.3(4) .
C47 C48 C49 C50 3.4(4) .
C47 C48 C49 C52 -174.3(2) .
C48 Mo2 P3 C40 16.63(12) .
C48 Mo2 P3 C64 136.07(12) .
C48 Mo2 P3 C67 -102.78(12) .
C48 Mo2 P4 C53 -22.95(12) .
C48 Mo2 P4 C58 -144.24(12) .
C48 Mo2 P4 C61 97.18(11) .
C48 Mo2 C47 C46 117.7(2) .
C48 Mo2 C70 O8 -169(7) .
C48 Mo2 C71 O9 40(3) .
C48 Mo2 C72 O10 -159(5) .
C48 C49 C50 O7 179.6(2) .
C48 C49 C50 C51 -3.9(4) .
C48 C49 C52 C53 51.3(3) .
C48 C49 C52 C57 -127.2(3) .
C49 C50 C51 O6 -175.4(2) .
C49 C50 C51 C46 0.5(4) .
C49 C52 C53 P4 1.4(4) .
C49 C52 C53 C54 -179.0(2) .
C49 C52 C57 C56 179.2(3) .
C50 C49 C52 C53 -126.4(3) .
C50 C49 C52 C57 55.2(4) .
C51 C46 C47 Mo2 -85.1(2) .
C51 C46 C47 C48 -3.7(4) .
C52 C49 C50 O7 -2.8(4) .
C52 C49 C50 C51 173.7(2) .
C52 C53 C54 C55 0.0(4) .
C53 P4 C58 C59 82.2(2) .
C53 P4 C58 C60 -45.4(2) .
C53 P4 C61 C62 -175.70(19) .
C53 P4 C61 C63 59.3(2) .
C53 C52 C57 C56 0.7(4) .
C53 C54 C55 C56 0.5(5) .
C54 C55 C56 C57 -0.4(4) .
C55 C56 C57 C52 -0.2(4) .
C57 C52 C53 P4 179.9(2) .
C57 C52 C53 C54 -0.6(4) .
C58 P4 C53 C52 124.0(2) .
C58 P4 C53 C54 -55.6(2) .
C58 P4 C61 C62 -69.9(2) .
C58 P4 C61 C63 165.1(2) .
C61 P4 C53 C52 -130.3(2) .
C61 P4 C53 C54 50.1(2) .
C61 P4 C58 C59 -20.4(3) .
C61 P4 C58 C60 -148.0(2) .
C64 P3 C40 C41 55.9(2) .
C64 P3 C40 C45 -118.5(2) .
C64 P3 C67 C68 -159.95(19) .
C64 P3 C67 C69 74.1(2) .
C67 P3 C40 C41 -47.2(2) .
C67 P3 C40 C45 138.4(2) .
C67 P3 C64 C65 -90.9(2) .
C67 P3 C64 C66 144.4(2) .
C70 Mo2 P3 C40 -78.45(13) .
C70 Mo2 P3 C64 40.99(13) .
C70 Mo2 P3 C67 162.13(13) .
C70 Mo2 P4 C53 73.23(13) .
C70 Mo2 P4 C58 -48.05(13) .
C70 Mo2 P4 C61 -166.64(12) .
C70 Mo2 C47 C46 25.86(19) .
C70 Mo2 C47 C48 -91.89(16) .
C70 Mo2 C48 C47 91.34(16) .
C70 Mo2 C48 C49 -25.93(19) .
C70 Mo2 C71 O9 157(3) .
C70 Mo2 C72 O10 37(6) .
C71 Mo2 P3 C40 -171.86(13) .
C71 Mo2 P3 C64 -52.42(13) .
C71 Mo2 P3 C67 68.72(13) .
C71 Mo2 P4 C53 166.73(13) .
C71 Mo2 P4 C58 45.44(13) .
C71 Mo2 P4 C61 -73.14(13) .
C71 Mo2 C47 C46 -96.8(4) .
C71 Mo2 C47 C48 145.5(3) .
C71 Mo2 C48 C47 -151.9(3) .
C71 Mo2 C48 C49 90.9(3) .
C71 Mo2 C70 O8 29(7) .
C71 Mo2 C72 O10 3(5) .
C72 Mo2 P3 C40 103.21(13) .
C72 Mo2 P3 C64 -137.35(13) .
C72 Mo2 P3 C67 -16.21(12) .
C72 Mo2 P4 C53 -108.49(12) .
C72 Mo2 P4 C58 130.22(13) .
C72 Mo2 P4 C61 11.64(12) .
C72 Mo2 C47 C46 -152.66(19) .
C72 Mo2 C47 C48 89.60(16) .
C72 Mo2 C48 C47 -88.11(16) .
C72 Mo2 C48 C49 154.63(18) .
C72 Mo2 C70 O8 -5(9) .
C72 Mo2 C71 O9 -24(3) .
C34 C35 C36 C37 -1.3(5) .
C35 C34 C39 C38 -1.1(6) .
C35 C36 C37 C38 1.1(5) .
C36 C37 C38 C39 -0.8(5) .
C37 C38 C39 C34 0.8(6) .
C39 C34 C35 C36 1.3(5) .
C106 C107 C108 C109 1.0(5) .
C107 C106 C111 C110 -0.5(6) .
C107 C108 C109 C110 -1.2(5) .
C108 C109 C110 C111 0.6(6) .
C109 C110 C111 C106 0.3(6) .
C111 C106 C107 C108 -0.1(5) .
C146 C145 C147 C146 -0.3(5) 2_665
C147 C145 C146 C147 0.3(5) 2_665
C151 C152 C153 C154 -1.4(5) .
C152 C151 C156 C155 0.5(5) .
C152 C153 C154 C155 0.7(5) .
C153 C154 C155 C156 0.6(5) .
C154 C155 C156 C151 -1.2(5) .
C156 C151 C152 C153 0.8(5) .
C175 C176 C177 C178 0.1(6) .
C176 C175 C180 C179 0.0(6) .
C176 C177 C178 C179 1.2(6) .
C177 C178 C179 C180 -1.9(7) .
C178 C179 C180 C175 1.3(7) .
C180 C175 C176 C177 -0.7(6) .
